data_7049560
loop_
_publ_author_name
'Shen, Kaiji'
'Diskin-Posner, Yael'
'Shimon, Linda J. W.'
'Leitus, Gregory'
'Carmieli, Raanan'
'Neumann, Ronny'

_publ_section_title
;
 Aerobic oxygenation catalyzed by first row transition metal complexes
 coordinated by tetradentate mono-carbon bridged bis-phenanthroline
 ligands: intra- versus intermolecular carbon-hydrogen bond activation.
;
_journal_issue 19
_journal_name_full 'Dalton transactions (Cambridge, England : 2003)'
_journal_page_first 6396
_journal_page_last 6407
_journal_paper_doi 10.1039/c9dt00828d
_journal_volume 48
_journal_year 2019
_chemical_formula_moiety 'C25 H16 Cu N4 O2, 2(F6 P)'
_chemical_formula_sum 'C25 H16 Cu F12 N4 O2 P2'
_chemical_formula_weight 757.90
_space_group_crystal_system monoclinic
_space_group_IT_number 14
_space_group_name_Hall '-P 2yn'
_space_group_name_H-M_alt 'P 1 21/n 1'
_symmetry_space_group_name_Hall '-P 2yn'
_symmetry_space_group_name_H-M 'P 1 21/n 1'
_atom_sites_solution_hydrogens mixed
_audit_creation_method SHELXL-2014/7
_audit_update_record
;
2018-12-02 deposited with the CCDC.    2019-04-03 downloaded from the CCDC.
;
_cell_angle_alpha 90
_cell_angle_beta 109.2530(10)
_cell_angle_gamma 90
_cell_formula_units_Z 4
_cell_length_a 11.62700(10)
_cell_length_b 14.47800(10)
_cell_length_c 16.6429(2)
_cell_measurement_reflns_used 18129
_cell_measurement_temperature 150(2)
_cell_measurement_theta_max 79.6130
_cell_measurement_theta_min 5.0330
_cell_volume 2644.91(5)
_computing_cell_refinement 'CrysAlisPro 1.171.39.22a (Rigaku OD, 2015)'
_computing_data_collection 'CrysAlisPro 1.171.39.22a (Rigaku OD, 2015)'
_computing_data_reduction 'CrysAlisPro 1.171.39.22a (Rigaku OD, 2015)'
_computing_structure_refinement 'SHELXL-2014/7 (Sheldrick, 2014)'
_computing_structure_solution 'ShelXT (Sheldrick, 2015)'
_diffrn_ambient_temperature 150(2)
_diffrn_measured_fraction_theta_full 0.999
_diffrn_measured_fraction_theta_max 0.996
_diffrn_measurement_device_type 'XtaLAB Pro: Kappa dual offset/far'
_diffrn_measurement_method '\w scans'
_diffrn_radiation_type CuK\a
_diffrn_radiation_wavelength 1.54184
_diffrn_reflns_av_R_equivalents 0.0411
_diffrn_reflns_av_unetI/netI 0.0261
_diffrn_reflns_Laue_measured_fraction_full 0.999
_diffrn_reflns_Laue_measured_fraction_max 0.996
_diffrn_reflns_limit_h_max 14
_diffrn_reflns_limit_h_min -14
_diffrn_reflns_limit_k_max 18
_diffrn_reflns_limit_k_min -18
_diffrn_reflns_limit_l_max 19
_diffrn_reflns_limit_l_min -20
_diffrn_reflns_number 33840
_diffrn_reflns_point_group_measured_fraction_full 0.999
_diffrn_reflns_point_group_measured_fraction_max 0.996
_diffrn_reflns_theta_full 67.684
_diffrn_reflns_theta_max 74.494
_diffrn_reflns_theta_min 4.082
_exptl_absorpt_coefficient_mu 3.443
_exptl_absorpt_correction_T_max 0.884
_exptl_absorpt_correction_T_min 0.766
_exptl_absorpt_correction_type analytical
_exptl_absorpt_process_details
;
CrysAlisPro 1.171.39.22a (Rigaku Oxford Diffraction, 2015)
Analytical numeric absorption correction using a multifaceted crystal
            model based on expressions derived by R.C. Clark & J.S. Reid.
(Clark, R. C. & Reid, J. S. (1995). Acta Cryst. A51, 887-897)
Empirical absorption correction using spherical harmonics,
 implemented in SCALE3 ABSPACK scaling algorithm.
;
_exptl_crystal_colour blue
_exptl_crystal_density_diffrn 1.903
_exptl_crystal_description irregular
_exptl_crystal_F_000 1508
_exptl_crystal_size_max 0.201
_exptl_crystal_size_mid 0.087
_exptl_crystal_size_min 0.066
_refine_diff_density_max 0.582
_refine_diff_density_min -0.465
_refine_diff_density_rms 0.071
_refine_ls_extinction_method none
_refine_ls_goodness_of_fit_ref 1.025
_refine_ls_hydrogen_treatment constr
_refine_ls_matrix_type full
_refine_ls_number_parameters 416
_refine_ls_number_reflns 5393
_refine_ls_number_restraints 0
_refine_ls_restrained_S_all 1.025
_refine_ls_R_factor_all 0.0417
_refine_ls_R_factor_gt 0.0390
_refine_ls_shift/su_max 0.002
_refine_ls_shift/su_mean 0.000
_refine_ls_structure_factor_coef Fsqd
_refine_ls_weighting_details 'w=1/[\s^2^(Fo^2^)+(0.0630P)^2^+2.5963P] where P=(Fo^2^+2Fc^2^)/3'
_refine_ls_weighting_scheme calc
_refine_ls_wR_factor_gt 0.1095
_refine_ls_wR_factor_ref 0.1118
_reflns_Friedel_coverage 0.000
_reflns_number_gt 4926
_reflns_number_total 5393
_reflns_threshold_expression 'I > 2\s(I)'
_cod_data_source_file c9dt00828d2.cif
_cod_data_source_block compound15
_cod_depositor_comments 'Adding full bibliography for 7049557--7049569.cif.'
_cod_database_code 7049560
_shelx_shelxl_version_number 2014/7
_shelx_space_group_comment
;
The symmetry employed for this shelxl refinement is uniquely defined
by the following loop, which should always be used as a source of
symmetry information in preference to the above space-group names.
They are only intended as comments.
;
_shelx_estimated_absorpt_t_min 0.545
_shelx_estimated_absorpt_t_max 0.805

loop_
_space_group_symop_operation_xyz
'x, y, z'
'-x+1/2, y+1/2, -z+1/2'
'-x, -y, -z'
'x-1/2, -y-1/2, z-1/2'

loop_
_atom_site_label
_atom_site_type_symbol
_atom_site_fract_x
_atom_site_fract_y
_atom_site_fract_z
_atom_site_U_iso_or_equiv
_atom_site_adp_type
_atom_site_occupancy
_atom_site_site_symmetry_order
_atom_site_calc_flag
_atom_site_refinement_flags_posn
_atom_site_refinement_flags_adp
Cu1 Cu 0.30961(3) 0.59971(2) 0.71780(2) 0.02429(11) Uani 1 1 d . .
O1 O 0.63498(16) 0.58254(15) 0.61935(12) 0.0409(4) Uani 1 1 d . .
O2 O 0.30636(16) 0.75935(12) 0.71971(12) 0.0379(4) Uani 1 1 d . .
H2A H 0.2333 0.7785 0.7103 0.057 Uiso 1 1 d R U
H2B H 0.3328 0.7806 0.6809 0.057 Uiso 1 1 d R U
N1 N 0.13137(16) 0.58367(13) 0.64792(11) 0.0236(4) Uani 1 1 d . .
N2 N 0.32740(17) 0.61225(12) 0.60324(11) 0.0239(4) Uani 1 1 d . .
N3 N 0.48949(17) 0.60099(12) 0.77516(12) 0.0246(4) Uani 1 1 d . .
N4 N 0.30599(17) 0.60198(13) 0.83833(12) 0.0253(4) Uani 1 1 d . .
C1 C 0.03415(19) 0.56036(16) 0.66873(14) 0.0271(4) Uani 1 1 d . .
H1 H 0.0462 0.5350 0.7235 0.033 Uiso 1 1 calc R U
C2 C -0.0856(2) 0.57168(17) 0.61311(15) 0.0298(5) Uani 1 1 d . .
H2 H -0.1526 0.5552 0.6308 0.036 Uiso 1 1 calc R U
C3 C -0.1053(2) 0.60645(16) 0.53344(15) 0.0295(5) Uani 1 1 d . .
H3 H -0.1858 0.6173 0.4962 0.035 Uiso 1 1 calc R U
C4 C -0.0039(2) 0.62614(16) 0.50718(14) 0.0256(4) Uani 1 1 d . .
C5 C 0.1122(2) 0.61355(14) 0.56690(13) 0.0234(4) Uani 1 1 d . .
C6 C -0.0143(2) 0.65589(16) 0.42266(14) 0.0292(5) Uani 1 1 d . .
H6 H -0.0926 0.6680 0.3826 0.035 Uiso 1 1 calc R U
C7 C 0.0859(2) 0.66690(16) 0.39931(14) 0.0294(5) Uani 1 1 d . .
H7 H 0.0766 0.6856 0.3428 0.035 Uiso 1 1 calc R U
C8 C 0.2056(2) 0.65094(15) 0.45812(14) 0.0263(4) Uani 1 1 d . .
C9 C 0.21832(19) 0.62702(15) 0.54260(13) 0.0235(4) Uani 1 1 d . .
C10 C 0.3134(2) 0.65660(17) 0.43720(14) 0.0309(5) Uani 1 1 d . .
H10 H 0.3098 0.6721 0.3810 0.037 Uiso 1 1 calc R U
C11 C 0.4235(2) 0.63956(17) 0.49865(15) 0.0312(5) Uani 1 1 d . .
H11 H 0.4965 0.6424 0.4849 0.037 Uiso 1 1 calc R U
C12 C 0.4280(2) 0.61790(16) 0.58186(14) 0.0260(4) Uani 1 1 d . .
C13 C 0.5517(2) 0.59834(16) 0.64582(15) 0.0292(5) Uani 1 1 d . .
C14 C 0.5785(2) 0.60058(15) 0.74104(15) 0.0268(4) Uani 1 1 d . .
C15 C 0.7019(2) 0.60266(17) 0.79223(16) 0.0322(5) Uani 1 1 d . .
H15 H 0.7637 0.6014 0.7665 0.039 Uiso 1 1 calc R U
C16 C 0.7331(2) 0.60643(17) 0.87897(16) 0.0326(5) Uani 1 1 d . .
H16 H 0.8164 0.6075 0.9137 0.039 Uiso 1 1 calc R U
C17 C 0.6402(2) 0.60863(16) 0.91613(15) 0.0290(5) Uani 1 1 d . .
C18 C 0.5194(2) 0.60424(14) 0.86090(14) 0.0250(4) Uani 1 1 d . .
C19 C 0.6635(2) 0.61734(18) 1.00599(15) 0.0342(5) Uani 1 1 d . .
H19 H 0.7451 0.6198 1.0436 0.041 Uiso 1 1 calc R U
C20 C 0.5706(2) 0.62201(18) 1.03758(15) 0.0336(5) Uani 1 1 d . .
H20 H 0.5881 0.6287 1.0972 0.040 Uiso 1 1 calc R U
C21 C 0.4459(2) 0.61714(16) 0.98303(14) 0.0293(5) Uani 1 1 d . .
C22 C 0.4211(2) 0.60677(15) 0.89504(14) 0.0260(4) Uani 1 1 d . .
C23 C 0.3459(2) 0.62235(18) 1.01274(15) 0.0332(5) Uani 1 1 d . .
H23 H 0.3587 0.6290 1.0718 0.040 Uiso 1 1 calc R U
C24 C 0.2303(2) 0.61778(18) 0.95597(15) 0.0334(5) Uani 1 1 d . .
H24 H 0.1619 0.6207 0.9750 0.040 Uiso 1 1 calc R U
C25 C 0.2144(2) 0.60864(16) 0.86914(15) 0.0301(5) Uani 1 1 d . .
H25 H 0.1336 0.6071 0.8301 0.036 Uiso 1 1 calc R U
P1 P 0.44106(5) 0.34682(4) 0.70449(4) 0.03053(15) Uani 1 1 d . .
F1 F 0.43582(16) 0.27160(12) 0.77372(10) 0.0470(4) Uani 1 1 d . .
F2 F 0.35817(18) 0.41526(12) 0.73990(12) 0.0522(4) Uani 1 1 d . .
F3 F 0.55899(18) 0.39006(14) 0.77024(14) 0.0671(6) Uani 1 1 d . .
F4 F 0.31691(16) 0.30545(12) 0.64121(12) 0.0570(5) Uani 1 1 d . .
F5 F 0.51691(18) 0.27776(12) 0.66854(13) 0.0592(5) Uani 1 1 d . .
F6 F 0.44212(18) 0.42296(12) 0.63600(11) 0.0528(4) Uani 1 1 d . .
P2 P 0.54933(5) 0.89801(4) 0.64922(4) 0.02986(15) Uani 1 1 d . .
F7 F 0.56358(16) 0.79567(11) 0.68827(11) 0.0481(4) Uani 1 1 d . .
F8 F 0.42509(14) 0.90875(11) 0.67384(11) 0.0426(4) Uani 1 1 d . .
F9 F 0.62520(14) 0.93776(12) 0.74079(9) 0.0426(4) Uani 1 1 d . .
F10 F 0.52845(15) 1.00038(12) 0.61276(12) 0.0546(5) Uani 1 1 d . .
F11 F 0.66894(15) 0.88845(14) 0.62570(10) 0.0507(4) Uani 1 1 d . .
F12 F 0.46932(15) 0.85758(14) 0.55896(10) 0.0535(4) Uani 1 1 d . .

loop_
_atom_site_aniso_label
_atom_site_aniso_U_11
_atom_site_aniso_U_22
_atom_site_aniso_U_33
_atom_site_aniso_U_23
_atom_site_aniso_U_13
_atom_site_aniso_U_12
Cu1 0.01627(17) 0.0366(2) 0.02014(17) 0.00078(12) 0.00617(13) -0.00001(11)
O1 0.0224(8) 0.0668(13) 0.0383(9) -0.0027(8) 0.0165(7) 0.0055(8)
O2 0.0363(9) 0.0358(9) 0.0512(10) 0.0019(8) 0.0274(8) 0.0019(7)
N1 0.0191(8) 0.0290(9) 0.0234(8) 0.0003(7) 0.0081(7) 0.0000(7)
N2 0.0198(8) 0.0282(9) 0.0251(9) -0.0019(7) 0.0094(7) 0.0006(7)
N3 0.0208(9) 0.0271(9) 0.0258(9) -0.0004(7) 0.0073(7) 0.0013(7)
N4 0.0205(9) 0.0331(10) 0.0229(9) 0.0017(7) 0.0078(7) -0.0007(7)
C1 0.0206(10) 0.0338(11) 0.0281(10) 0.0007(9) 0.0095(8) -0.0016(8)
C2 0.0192(10) 0.0372(12) 0.0341(11) 0.0002(9) 0.0103(9) -0.0018(9)
C3 0.0176(10) 0.0360(12) 0.0319(11) -0.0008(9) 0.0041(9) 0.0017(8)
C4 0.0219(10) 0.0271(10) 0.0270(10) -0.0006(8) 0.0069(8) -0.0002(8)
C5 0.0224(10) 0.0244(10) 0.0233(10) -0.0018(8) 0.0075(8) -0.0005(8)
C6 0.0254(11) 0.0334(12) 0.0248(10) -0.0004(8) 0.0028(9) 0.0012(9)
C7 0.0302(11) 0.0346(12) 0.0228(10) -0.0001(8) 0.0079(9) 0.0012(9)
C8 0.0268(11) 0.0290(11) 0.0244(10) -0.0027(8) 0.0103(9) -0.0010(8)
C9 0.0215(10) 0.0260(10) 0.0235(10) -0.0019(8) 0.0082(8) -0.0003(8)
C10 0.0322(12) 0.0399(13) 0.0238(10) -0.0010(9) 0.0135(9) -0.0016(9)
C11 0.0268(11) 0.0400(12) 0.0307(11) -0.0026(10) 0.0149(9) -0.0023(9)
C12 0.0214(10) 0.0313(11) 0.0280(11) -0.0031(9) 0.0118(9) -0.0012(8)
C13 0.0213(11) 0.0367(12) 0.0308(11) -0.0023(9) 0.0104(9) -0.0001(8)
C14 0.0202(10) 0.0307(11) 0.0292(11) -0.0019(8) 0.0078(9) 0.0024(8)
C15 0.0201(11) 0.0391(13) 0.0371(13) -0.0034(10) 0.0091(9) 0.0038(9)
C16 0.0208(11) 0.0382(13) 0.0350(12) -0.0038(9) 0.0041(9) 0.0054(9)
C17 0.0249(11) 0.0293(11) 0.0291(11) 0.0001(8) 0.0041(9) 0.0037(8)
C18 0.0216(10) 0.0264(11) 0.0254(10) 0.0007(8) 0.0056(8) 0.0020(8)
C19 0.0287(12) 0.0398(13) 0.0280(11) 0.0004(10) 0.0009(9) 0.0029(10)
C20 0.0341(13) 0.0393(13) 0.0230(10) 0.0009(9) 0.0036(9) 0.0003(10)
C21 0.0304(12) 0.0300(11) 0.0258(11) 0.0016(8) 0.0070(9) -0.0010(9)
C22 0.0251(11) 0.0286(11) 0.0229(10) 0.0002(8) 0.0060(9) -0.0007(8)
C23 0.0382(13) 0.0385(13) 0.0250(11) -0.0001(9) 0.0131(10) -0.0012(10)
C24 0.0330(12) 0.0422(13) 0.0293(12) 0.0003(10) 0.0159(10) -0.0007(10)
C25 0.0265(11) 0.0383(13) 0.0270(11) 0.0011(9) 0.0108(9) 0.0004(9)
P1 0.0286(3) 0.0345(3) 0.0303(3) 0.0016(2) 0.0122(2) -0.0005(2)
F1 0.0552(10) 0.0472(9) 0.0443(9) 0.0112(7) 0.0241(8) 0.0042(7)
F2 0.0632(11) 0.0413(9) 0.0679(11) 0.0020(8) 0.0432(10) 0.0065(8)
F3 0.0465(11) 0.0632(13) 0.0729(13) 0.0032(10) -0.0057(10) -0.0157(9)
F4 0.0443(9) 0.0483(10) 0.0608(11) -0.0019(8) -0.0065(8) -0.0044(8)
F5 0.0699(12) 0.0473(10) 0.0832(13) 0.0100(9) 0.0561(11) 0.0144(8)
F6 0.0796(13) 0.0421(9) 0.0498(9) 0.0104(7) 0.0391(9) 0.0066(8)
P2 0.0252(3) 0.0388(3) 0.0272(3) -0.0005(2) 0.0109(2) -0.0038(2)
F7 0.0586(10) 0.0367(8) 0.0483(9) 0.0004(7) 0.0167(8) 0.0013(7)
F8 0.0326(8) 0.0476(9) 0.0547(9) -0.0083(7) 0.0238(7) -0.0085(6)
F9 0.0383(8) 0.0552(10) 0.0346(7) -0.0107(7) 0.0126(6) -0.0126(7)
F10 0.0420(9) 0.0522(10) 0.0696(11) 0.0228(9) 0.0184(8) -0.0012(8)
F11 0.0327(8) 0.0829(13) 0.0427(9) -0.0053(8) 0.0209(7) 0.0017(8)
F12 0.0420(9) 0.0818(13) 0.0320(8) -0.0108(8) 0.0060(7) -0.0054(9)

loop_
_atom_type_symbol
_atom_type_description
_atom_type_scat_dispersion_real
_atom_type_scat_dispersion_imag
_atom_type_scat_source
C C 0.0181 0.0091 'International Tables Vol C Tables 4.2.6.8 and 6.1.1.4'
H H 0.0000 0.0000 'International Tables Vol C Tables 4.2.6.8 and 6.1.1.4'
Cu Cu -1.9646 0.5888 'International Tables Vol C Tables 4.2.6.8 and 6.1.1.4'
F F 0.0727 0.0534 'International Tables Vol C Tables 4.2.6.8 and 6.1.1.4'
N N 0.0311 0.0180 'International Tables Vol C Tables 4.2.6.8 and 6.1.1.4'
O O 0.0492 0.0322 'International Tables Vol C Tables 4.2.6.8 and 6.1.1.4'
P P 0.2955 0.4335 'International Tables Vol C Tables 4.2.6.8 and 6.1.1.4'

loop_
_geom_angle_atom_site_label_1
_geom_angle_atom_site_label_2
_geom_angle_atom_site_label_3
_geom_angle
N3 Cu1 N2 91.94(8)
N3 Cu1 N4 83.47(8)
N2 Cu1 N4 172.36(8)
N3 Cu1 N1 171.40(7)
N2 Cu1 N1 82.56(7)
N4 Cu1 N1 102.67(7)
N3 Cu1 O2 90.20(7)
N2 Cu1 O2 85.95(7)
N4 Cu1 O2 87.96(7)
N1 Cu1 O2 95.98(7)
Cu1 O2 H2A 109.9
Cu1 O2 H2B 109.7
H2A O2 H2B 109.0
C1 N1 C5 117.55(18)
C1 N1 Cu1 132.47(15)
C5 N1 Cu1 109.50(14)
C12 N2 C9 118.74(18)
C12 N2 Cu1 129.66(15)
C9 N2 Cu1 111.14(14)
C14 N3 C18 118.91(19)
C14 N3 Cu1 129.40(15)
C18 N3 Cu1 111.67(14)
C25 N4 C22 117.29(19)
C25 N4 Cu1 131.74(16)
C22 N4 Cu1 110.58(14)
N1 C1 C2 122.8(2)
N1 C1 H1 118.6
C2 C1 H1 118.6
C3 C2 C1 119.7(2)
C3 C2 H2 120.1
C1 C2 H2 120.1
C2 C3 C4 119.0(2)
C2 C3 H3 120.5
C4 C3 H3 120.5
C5 C4 C3 117.5(2)
C5 C4 C6 118.9(2)
C3 C4 C6 123.6(2)
N1 C5 C4 123.3(2)
N1 C5 C9 116.59(18)
C4 C5 C9 120.05(19)
C7 C6 C4 120.9(2)
C7 C6 H6 119.5
C4 C6 H6 119.5
C6 C7 C8 121.3(2)
C6 C7 H7 119.4
C8 C7 H7 119.4
C9 C8 C10 116.9(2)
C9 C8 C7 118.7(2)
C10 C8 C7 124.4(2)
N2 C9 C8 123.2(2)
N2 C9 C5 116.80(19)
C8 C9 C5 119.93(19)
C11 C10 C8 119.5(2)
C11 C10 H10 120.2
C8 C10 H10 120.2
C10 C11 C12 119.8(2)
C10 C11 H11 120.1
C12 C11 H11 120.1
N2 C12 C11 121.8(2)
N2 C12 C13 121.13(19)
C11 C12 C13 117.1(2)
O1 C13 C12 118.0(2)
O1 C13 C14 118.2(2)
C12 C13 C14 123.72(19)
N3 C14 C15 121.4(2)
N3 C14 C13 121.74(19)
C15 C14 C13 116.8(2)
C16 C15 C14 120.1(2)
C16 C15 H15 119.9
C14 C15 H15 119.9
C15 C16 C17 119.2(2)
C15 C16 H16 120.4
C17 C16 H16 120.4
C18 C17 C16 117.2(2)
C18 C17 C19 119.4(2)
C16 C17 C19 123.4(2)
N3 C18 C17 123.0(2)
N3 C18 C22 117.22(19)
C17 C18 C22 119.7(2)
C20 C19 C17 120.7(2)
C20 C19 H19 119.7
C17 C19 H19 119.7
C19 C20 C21 121.5(2)
C19 C20 H20 119.3
C21 C20 H20 119.3
C22 C21 C23 117.6(2)
C22 C21 C20 118.8(2)
C23 C21 C20 123.6(2)
N4 C22 C21 123.0(2)
N4 C22 C18 116.96(19)
C21 C22 C18 120.0(2)
C24 C23 C21 119.5(2)
C24 C23 H23 120.2
C21 C23 H23 120.2
C23 C24 C25 118.9(2)
C23 C24 H24 120.5
C25 C24 H24 120.5
N4 C25 C24 123.7(2)
N4 C25 H25 118.2
C24 C25 H25 118.2
F3 P1 F5 92.75(12)
F3 P1 F6 90.67(11)
F5 P1 F6 91.73(10)
F3 P1 F4 176.54(13)
F5 P1 F4 90.52(11)
F6 P1 F4 90.36(11)
F3 P1 F1 90.08(10)
F5 P1 F1 90.04(9)
F6 P1 F1 178.05(10)
F4 P1 F1 88.79(10)
F3 P1 F2 89.44(12)
F5 P1 F2 177.68(11)
F6 P1 F2 89.02(9)
F4 P1 F2 87.28(11)
F1 P1 F2 89.19(9)
F11 P2 F10 91.34(10)
F11 P2 F12 91.28(9)
F10 P2 F12 90.82(11)
F11 P2 F9 90.79(9)
F10 P2 F9 89.72(10)
F12 P2 F9 177.85(9)
F11 P2 F7 92.18(10)
F10 P2 F7 176.44(10)
F12 P2 F7 89.60(10)
F9 P2 F7 89.74(9)
F11 P2 F8 179.58(10)
F10 P2 F8 88.31(9)
F12 P2 F8 88.95(9)
F9 P2 F8 88.98(8)
F7 P2 F8 88.17(9)

loop_
_geom_bond_atom_site_label_1
_geom_bond_atom_site_label_2
_geom_bond_distance
Cu1 N3 1.9923(19)
Cu1 N2 1.9928(18)
Cu1 N4 2.0204(18)
Cu1 N1 2.0278(18)
Cu1 O2 2.3119(18)
O1 C13 1.211(3)
O2 H2A 0.8581
O2 H2B 0.8585
N1 C1 1.330(3)
N1 C5 1.363(3)
N2 C12 1.333(3)
N2 C9 1.352(3)
N3 C14 1.334(3)
N3 C18 1.354(3)
N4 C25 1.330(3)
N4 C22 1.362(3)
C1 C2 1.404(3)
C1 H1 0.9500
C2 C3 1.365(3)
C2 H2 0.9500
C3 C4 1.414(3)
C3 H3 0.9500
C4 C5 1.400(3)
C4 C6 1.438(3)
C5 C9 1.433(3)
C6 C7 1.353(3)
C6 H6 0.9500
C7 C8 1.432(3)
C7 H7 0.9500
C8 C9 1.408(3)
C8 C10 1.409(3)
C10 C11 1.372(3)
C10 H10 0.9500
C11 C12 1.404(3)
C11 H11 0.9500
C12 C13 1.507(3)
C13 C14 1.511(3)
C14 C15 1.407(3)
C15 C16 1.369(3)
C15 H15 0.9500
C16 C17 1.411(3)
C16 H16 0.9500
C17 C18 1.404(3)
C17 C19 1.435(3)
C18 C22 1.434(3)
C19 C20 1.350(4)
C19 H19 0.9500
C20 C21 1.437(3)
C20 H20 0.9500
C21 C22 1.404(3)
C21 C23 1.407(3)
C23 C24 1.366(4)
C23 H23 0.9500
C24 C25 1.401(3)
C24 H24 0.9500
C25 H25 0.9500
P1 F3 1.5747(19)
P1 F5 1.5758(17)
P1 F6 1.5887(16)
P1 F4 1.5966(17)
P1 F1 1.6011(16)
P1 F2 1.6225(17)
P2 F11 1.5701(16)
P2 F10 1.5897(18)
P2 F12 1.5947(16)
P2 F9 1.5955(15)
P2 F7 1.6044(17)
P2 F8 1.6338(15)
